data_4081215
loop_
_publ_author_name
'Sakaba, Hiroyuki'
'Arai, Yasuhiro'
'Suganuma, Kensei'
'Kwon, Eunsang'

_publ_section_title
;
 Synthesis, Structure, and Reactivity of Tungsten Acetylide--Germylene
 Complexes
;
_journal_issue 18
_journal_name_full Organometallics
_journal_page_first 5038
_journal_paper_doi 10.1021/om4000264
_journal_volume 32
_journal_year 2013
_chemical_formula_moiety 'C33 H40 Ge O3 W '
_chemical_formula_sum 'C33 H40 Ge O3 W'
_chemical_formula_weight 741.12
_space_group_IT_number 14
_symmetry_cell_setting monoclinic
_symmetry_Int_Tables_number 14
_symmetry_space_group_name_Hall '-P 2ybc'
_symmetry_space_group_name_H-M 'P 1 21/c 1'
_cell_angle_alpha 90.0000
_cell_angle_beta 115.429(3)
_cell_angle_gamma 90.0000
_cell_formula_units_Z 4
_cell_length_a 19.088(6)
_cell_length_b 8.558(2)
_cell_length_c 20.428(6)
_cell_measurement_reflns_used 7861
_cell_measurement_temperature 150.0
_cell_measurement_theta_max 27.5
_cell_measurement_theta_min 3.1
_cell_volume 3013.7(15)
_computing_cell_refinement CrystalClear
_computing_data_collection CrystalClear
_computing_data_reduction CrystalStructure
_computing_publication_material 'CrystalStructure 3.8'
_computing_structure_refinement SHELXL
_computing_structure_solution SIR2004
_diffrn_ambient_temperature 150
_diffrn_detector_area_resol_mean 7.31
_diffrn_measured_fraction_theta_full 0.992
_diffrn_measured_fraction_theta_max 0.992
_diffrn_measurement_device_type 'Rigaku Saturn'
_diffrn_measurement_method \w
_diffrn_radiation_type 'Mo K\a'
_diffrn_radiation_wavelength 0.71070
_diffrn_reflns_av_R_equivalents 0.060
_diffrn_reflns_limit_h_max 24
_diffrn_reflns_limit_h_min -24
_diffrn_reflns_limit_k_max 11
_diffrn_reflns_limit_k_min -11
_diffrn_reflns_limit_l_max 26
_diffrn_reflns_limit_l_min -26
_diffrn_reflns_number 43036
_diffrn_reflns_theta_full 27.49
_diffrn_reflns_theta_max 27.49
_exptl_absorpt_coefficient_mu 4.846
_exptl_absorpt_correction_T_max 0.379
_exptl_absorpt_correction_T_min 0.263
_exptl_absorpt_correction_type numerical
_exptl_absorpt_process_details
;
    Higashi, T. (1999). Program for Absorption Correction.
    Rigaku Corporation, Tokyo, Japan.
;
_exptl_crystal_colour red
_exptl_crystal_density_diffrn 1.633
_exptl_crystal_density_method 'not measured'
_exptl_crystal_description prism
_exptl_crystal_F_000 1472.00
_exptl_crystal_size_max 0.13
_exptl_crystal_size_mid 0.08
_exptl_crystal_size_min 0.04
_refine_diff_density_max 3.41
_refine_diff_density_min -2.28
_refine_ls_extinction_method none
_refine_ls_goodness_of_fit_ref 1.177
_refine_ls_hydrogen_treatment refall
_refine_ls_number_parameters 344
_refine_ls_number_reflns 6868
_refine_ls_R_factor_gt 0.0456
_refine_ls_shift/su_max 0.0020
_refine_ls_structure_factor_coef Fsqd
_refine_ls_weighting_details 'w = 1/[\s^2^(Fo^2^)+(0.1181P)^2^+0.0000P] where P=(Fo^2^+2Fc^2^)/3'
_refine_ls_weighting_scheme calc
_refine_ls_wR_factor_ref 0.1830
_reflns_number_gt 5942
_reflns_number_total 6868
_reflns_threshold_expression F^2^>2.0\s(F^2^)
_cod_data_source_file om4000264_si_002.cif
_cod_data_source_block complex8b
_cod_original_cell_volume 3013.9(15)
_cod_original_formula_sum 'C33 H40 Ge O3 W '
_cod_database_code 4081215

loop_
_symmetry_equiv_pos_site_id
_symmetry_equiv_pos_as_xyz
1 +X,+Y,+Z
2 -X,1/2+Y,1/2-Z
3 -X,-Y,-Z
4 +X,1/2-Y,1/2+Z

loop_
_atom_site_label
_atom_site_type_symbol
_atom_site_fract_x
_atom_site_fract_y
_atom_site_fract_z
_atom_site_U_iso_or_equiv
_atom_site_adp_type
_atom_site_occupancy
_atom_site_symmetry_multiplicity
_atom_site_calc_flag
_atom_site_refinement_flags
W1 W 0.271710(14) 0.36257(3) 0.912074(14) 0.01638(14) Uani 1.00 1 d .
Ge1 Ge 0.27006(4) 0.26779(9) 1.03560(4) 0.01845(18) Uani 1.00 1 d .
O1 O 0.1992(2) 0.1187(5) 1.0236(2) 0.0234(11) Uani 1.00 1 d .
O2 O 0.1942(4) 0.6900(6) 0.8631(3) 0.0493(17) Uani 1.00 1 d .
O3 O 0.3829(3) 0.5805(7) 1.0358(3) 0.0408(14) Uani 1.00 1 d .
C1 C 0.1726(3) 0.3115(8) 0.9155(3) 0.0193(13) Uani 1.00 1 d .
C2 C 0.1078(3) 0.2622(8) 0.9173(3) 0.0199(13) Uani 1.00 1 d .
C3 C 0.1185(3) 0.1381(7) 0.9762(4) 0.0205(15) Uani 1.00 1 d .
C4 C 0.0296(4) 0.3356(8) 0.8653(4) 0.0232(15) Uani 1.00 1 d .
C5 C 0.0342(5) 0.3961(11) 0.7969(4) 0.038(2) Uani 1.00 1 d .
C6 C 0.0117(5) 0.4782(10) 0.9022(4) 0.041(2) Uani 1.00 1 d .
C7 C -0.0393(4) 0.2212(9) 0.8399(4) 0.0300(17) Uani 1.00 1 d .
C8 C 0.0926(4) -0.0248(9) 0.9418(4) 0.0325(17) Uani 1.00 1 d .
C9 C 0.0779(4) 0.1854(11) 1.0240(4) 0.0359(19) Uani 1.00 1 d .
C10 C 0.3619(4) 0.1454(7) 1.0974(3) 0.0189(14) Uani 1.00 1 d .
C11 C 0.3550(4) -0.0122(9) 1.1086(3) 0.0286(16) Uani 1.00 1 d .
C12 C 0.4190(5) -0.0975(9) 1.1542(4) 0.0327(17) Uani 1.00 1 d .
C13 C 0.4911(4) -0.0286(11) 1.1897(4) 0.038(2) Uani 1.00 1 d .
C14 C 0.4987(4) 0.1301(9) 1.1776(4) 0.0312(19) Uani 1.00 1 d .
C15 C 0.4340(4) 0.2174(9) 1.1332(4) 0.0273(16) Uani 1.00 1 d .
C16 C 0.2596(3) 0.4371(8) 1.0950(3) 0.0225(14) Uani 1.00 1 d .
C17 C 0.2987(4) 0.4270(9) 1.1713(3) 0.0231(14) Uani 1.00 1 d .
C18 C 0.2958(4) 0.5457(9) 1.2150(4) 0.0270(15) Uani 1.00 1 d .
C19 C 0.2530(5) 0.6772(10) 1.1857(4) 0.0358(19) Uani 1.00 1 d .
C20 C 0.2134(5) 0.6921(9) 1.1113(4) 0.0347(18) Uani 1.00 1 d .
C21 C 0.2168(4) 0.5729(9) 1.0655(4) 0.0274(15) Uani 1.00 1 d .
C22 C 0.2237(4) 0.5708(9) 0.8827(4) 0.0277(16) Uani 1.00 1 d .
C23 C 0.3408(4) 0.4995(8) 0.9913(4) 0.0248(15) Uani 1.00 1 d .
C24 C 0.2484(4) 0.1600(7) 0.8253(4) 0.0202(14) Uani 1.00 1 d .
C25 C 0.3155(4) 0.1173(7) 0.8883(3) 0.0197(14) Uani 1.00 1 d .
C26 C 0.3739(4) 0.2328(9) 0.8985(3) 0.0232(15) Uani 1.00 1 d .
C27 C 0.3432(4) 0.3447(8) 0.8417(4) 0.0233(15) Uani 1.00 1 d .
C28 C 0.2648(3) 0.3023(8) 0.7971(3) 0.0194(13) Uani 1.00 1 d .
C29 C 0.1746(4) 0.0654(9) 0.7913(4) 0.0277(16) Uani 1.00 1 d .
C30 C 0.3283(4) -0.0333(8) 0.9302(4) 0.0279(16) Uani 1.00 1 d .
C31 C 0.4573(4) 0.2266(11) 0.9552(4) 0.0327(18) Uani 1.00 1 d .
C32 C 0.3866(5) 0.4801(10) 0.8295(4) 0.0377(19) Uani 1.00 1 d .
C33 C 0.2097(5) 0.3809(10) 0.7275(4) 0.0352(19) Uani 1.00 1 d .
H1 H 0.5471 0.1776 1.1993 0.037 Uiso 1.00 1 c R
H2 H 0.3272 0.3376 1.1923 0.028 Uiso 1.00 1 c R
H3 H 0.1906 0.5843 1.0155 0.033 Uiso 1.00 1 c R
H4 H 0.3071 -0.0612 1.0853 0.034 Uiso 1.00 1 c R
H5 H 0.4390 0.3240 1.1274 0.033 Uiso 1.00 1 c R
H6 H 0.3230 0.5368 1.2651 0.032 Uiso 1.00 1 c R
H7 H 0.4134 -0.2034 1.1611 0.039 Uiso 1.00 1 c R
H8 H 0.1844 0.7815 1.0915 0.042 Uiso 1.00 1 c R
H9 H 0.5336 -0.0863 1.2210 0.045 Uiso 1.00 1 c R
H10 H 0.2506 0.7565 1.2158 0.043 Uiso 1.00 1 c R
H11 H 0.1000 -0.0320 0.8983 0.039 Uiso 1.00 1 c R
H12 H 0.0387 -0.0399 0.9304 0.039 Uiso 1.00 1 c R
H13 H 0.1229 -0.1037 0.9754 0.039 Uiso 1.00 1 c R
H14 H -0.0443 0.1699 0.7963 0.036 Uiso 1.00 1 c R
H15 H -0.0861 0.2777 0.8305 0.036 Uiso 1.00 1 c R
H16 H -0.0306 0.1445 0.8769 0.036 Uiso 1.00 1 c R
H17 H 0.0522 0.5022 0.8043 0.046 Uiso 1.00 1 c R
H18 H -0.0163 0.3915 0.7569 0.046 Uiso 1.00 1 c R
H19 H 0.0696 0.3325 0.7865 0.046 Uiso 1.00 1 c R
H20 H 0.0609 0.0933 1.0399 0.043 Uiso 1.00 1 c R
H21 H 0.0338 0.2500 0.9966 0.043 Uiso 1.00 1 c R
H22 H 0.1135 0.2424 1.0654 0.043 Uiso 1.00 1 c R
H23 H -0.0176 0.4447 0.9279 0.049 Uiso 1.00 1 c R
H24 H -0.0179 0.5534 0.8660 0.049 Uiso 1.00 1 c R
H25 H 0.0594 0.5249 0.9356 0.049 Uiso 1.00 1 c R
H26 H 0.1791 -0.0258 0.8202 0.033 Uiso 1.00 1 c R
H27 H 0.1661 0.0342 0.7433 0.033 Uiso 1.00 1 c R
H28 H 0.1317 0.1277 0.7887 0.033 Uiso 1.00 1 c R
H29 H 0.1622 0.3226 0.7063 0.042 Uiso 1.00 1 c R
H30 H 0.2330 0.3846 0.6942 0.042 Uiso 1.00 1 c R
H31 H 0.1990 0.4852 0.7379 0.042 Uiso 1.00 1 c R
H32 H 0.3809 -0.0376 0.9666 0.033 Uiso 1.00 1 c R
H33 H 0.3187 -0.1201 0.8977 0.033 Uiso 1.00 1 c R
H34 H 0.2935 -0.0382 0.9529 0.033 Uiso 1.00 1 c R
H35 H 0.3527 0.5375 0.7874 0.045 Uiso 1.00 1 c R
H36 H 0.4300 0.4416 0.8222 0.045 Uiso 1.00 1 c R
H37 H 0.4049 0.5476 0.8710 0.045 Uiso 1.00 1 c R
H38 H 0.4855 0.3131 0.9484 0.039 Uiso 1.00 1 c R
H39 H 0.4806 0.1305 0.9504 0.039 Uiso 1.00 1 c R
H40 H 0.4586 0.2321 1.0026 0.039 Uiso 1.00 1 c R

loop_
_atom_site_aniso_label
_atom_site_aniso_U_11
_atom_site_aniso_U_22
_atom_site_aniso_U_33
_atom_site_aniso_U_12
_atom_site_aniso_U_13
_atom_site_aniso_U_23
W1 0.01410(19) 0.0162(2) 0.01787(19) -0.00301(9) 0.00591(13) 0.00028(9)
Ge1 0.0132(3) 0.0216(3) 0.0168(3) -0.0011(2) 0.0029(2) 0.0013(2)
O1 0.014(2) 0.025(2) 0.026(2) -0.0032(19) 0.004(2) 0.009(2)
O2 0.054(4) 0.010(2) 0.068(4) 0.001(2) 0.012(3) 0.007(2)
O3 0.037(3) 0.045(3) 0.038(3) -0.025(3) 0.014(2) -0.018(2)
C1 0.017(3) 0.020(3) 0.018(3) 0.001(2) 0.005(2) 0.003(2)
C2 0.014(3) 0.021(3) 0.024(3) -0.001(2) 0.007(2) 0.002(2)
C3 0.007(2) 0.029(4) 0.021(3) -0.000(2) 0.002(2) 0.006(2)
C4 0.017(3) 0.029(3) 0.022(3) 0.002(2) 0.007(2) 0.001(2)
C5 0.027(4) 0.051(5) 0.033(4) 0.010(3) 0.010(3) 0.022(4)
C6 0.029(4) 0.042(5) 0.039(4) 0.017(3) 0.002(3) -0.006(3)
C7 0.011(3) 0.042(4) 0.028(3) -0.003(3) -0.000(2) 0.000(3)
C8 0.032(4) 0.024(4) 0.033(4) -0.008(3) 0.005(3) 0.005(3)
C9 0.023(3) 0.061(5) 0.024(3) -0.003(3) 0.011(3) 0.012(4)
C10 0.017(3) 0.026(3) 0.013(3) -0.001(2) 0.006(2) -0.004(2)
C11 0.034(4) 0.027(3) 0.019(3) -0.004(3) 0.007(3) 0.003(2)
C12 0.035(4) 0.026(3) 0.035(4) 0.003(3) 0.013(3) 0.003(3)
C13 0.029(4) 0.051(5) 0.025(4) 0.016(3) 0.003(3) -0.001(3)
C14 0.014(3) 0.042(5) 0.028(4) 0.003(2) 0.001(3) -0.004(3)
C15 0.023(3) 0.024(3) 0.026(3) 0.003(2) 0.002(2) 0.000(2)
C16 0.014(3) 0.028(3) 0.024(3) -0.004(2) 0.006(2) -0.002(2)
C17 0.020(3) 0.031(4) 0.018(3) -0.001(2) 0.008(2) 0.003(2)
C18 0.017(3) 0.042(4) 0.024(3) -0.005(3) 0.011(2) -0.005(3)
C19 0.050(5) 0.030(4) 0.034(4) -0.002(3) 0.025(4) -0.011(3)
C20 0.048(5) 0.020(3) 0.034(4) 0.008(3) 0.017(3) 0.001(3)
C21 0.024(3) 0.027(4) 0.025(3) 0.003(3) 0.005(2) -0.001(3)
C22 0.023(3) 0.025(4) 0.035(4) -0.006(3) 0.012(3) -0.001(3)
C23 0.021(3) 0.030(3) 0.027(3) -0.006(3) 0.014(3) -0.001(3)
C24 0.019(3) 0.018(3) 0.027(3) -0.001(2) 0.014(3) -0.004(2)
C25 0.020(3) 0.021(3) 0.019(3) -0.000(2) 0.008(2) -0.000(2)
C26 0.014(3) 0.040(4) 0.019(3) -0.004(2) 0.010(2) -0.002(2)
C27 0.017(3) 0.033(4) 0.024(3) -0.002(2) 0.012(3) 0.005(2)
C28 0.017(3) 0.023(3) 0.015(3) -0.007(2) 0.004(2) 0.001(2)
C29 0.022(3) 0.033(4) 0.031(3) -0.008(3) 0.014(3) -0.006(3)
C30 0.035(4) 0.023(3) 0.030(3) 0.006(3) 0.017(3) 0.002(3)
C31 0.015(3) 0.050(5) 0.030(4) -0.003(3) 0.006(3) -0.004(3)
C32 0.039(4) 0.042(4) 0.036(4) -0.012(3) 0.020(3) 0.002(3)
C33 0.039(4) 0.034(4) 0.026(4) 0.007(3) 0.008(3) 0.011(3)

loop_
_atom_type_symbol
_atom_type_description
_atom_type_scat_dispersion_real
_atom_type_scat_dispersion_imag
_atom_type_scat_source
C C 0.003 0.002
;
International Tables for Crystallography
(1992, Vol. C, Tables 4.2.6.8 and 6.1.1.4)
;
H H 0.000 0.000
;
International Tables for Crystallography
(1992, Vol. C, Table 6.1.1.4)
;
Ge Ge 0.155 1.800
;
International Tables for Crystallography
(1992, Vol. C, Tables 4.2.6.8 and 6.1.1.4)
;
O O 0.011 0.006
;
International Tables for Crystallography
(1992, Vol. C, Tables 4.2.6.8 and 6.1.1.4)
;
W W -0.849 6.872
;
International Tables for Crystallography
(1992, Vol. C, Tables 4.2.6.8 and 6.1.1.4)
;

loop_
_geom_angle_atom_site_label_1
_geom_angle_atom_site_label_2
_geom_angle_atom_site_label_3
_geom_angle
_geom_angle_publ_flag
Ge(1) W(1) C(1) 59.83(18) yes
Ge(1) W(1) C(22) 111.7(2) yes
Ge(1) W(1) C(23) 71.3(2) yes
Ge(1) W(1) C(24) 114.2(2) yes
Ge(1) W(1) C(25) 94.2(2) yes
Ge(1) W(1) C(26) 108.31(18) yes
Ge(1) W(1) C(27) 142.92(16) yes
Ge(1) W(1) C(28) 149.40(18) yes
C(1) W(1) C(22) 83.3(3) yes
C(1) W(1) C(23) 114.6(3) yes
C(1) W(1) C(24) 89.4(2) yes
C(1) W(1) C(25) 103.8(2) yes
C(1) W(1) C(26) 138.9(2) yes
C(1) W(1) C(27) 144.7(2) yes
C(1) W(1) C(28) 110.1(2) yes
C(22) W(1) C(23) 76.9(2) yes
C(22) W(1) C(24) 121.1(2) yes
C(22) W(1) C(25) 152.8(3) yes
C(22) W(1) C(26) 133.4(3) yes
C(22) W(1) C(27) 100.7(3) yes
C(22) W(1) C(28) 94.3(3) yes
C(23) W(1) C(24) 152.6(3) yes
C(23) W(1) C(25) 121.3(2) yes
C(23) W(1) C(26) 94.6(2) yes
C(23) W(1) C(27) 100.3(3) yes
C(23) W(1) C(28) 132.8(3) yes
C(24) W(1) C(25) 34.7(2) yes
C(24) W(1) C(26) 58.0(2) yes
C(24) W(1) C(27) 58.3(2) yes
C(24) W(1) C(28) 35.3(2) yes
C(25) W(1) C(26) 35.2(2) yes
C(25) W(1) C(27) 58.5(2) yes
C(25) W(1) C(28) 58.6(2) yes
C(26) W(1) C(27) 35.0(2) yes
C(26) W(1) C(28) 58.3(2) yes
C(27) W(1) C(28) 35.1(2) yes
W(1) Ge(1) O(1) 113.64(18) yes
W(1) Ge(1) C(10) 113.6(2) yes
W(1) Ge(1) C(16) 114.1(2) yes
O(1) Ge(1) C(10) 97.0(2) yes
O(1) Ge(1) C(16) 109.8(3) yes
C(10) Ge(1) C(16) 107.3(2) yes
Ge(1) O(1) C(3) 122.5(4) yes
W(1) C(1) C(2) 174.2(6) yes
C(1) C(2) C(3) 115.3(5) yes
C(1) C(2) C(4) 119.4(6) yes
C(3) C(2) C(4) 125.3(6) yes
O(1) C(3) C(2) 110.4(6) yes
O(1) C(3) C(8) 104.1(5) yes
O(1) C(3) C(9) 106.9(5) yes
C(2) C(3) C(8) 110.8(6) yes
C(2) C(3) C(9) 112.2(6) yes
C(8) C(3) C(9) 112.0(7) yes
C(2) C(4) C(5) 110.3(7) yes
C(2) C(4) C(6) 109.7(5) yes
C(2) C(4) C(7) 114.0(6) yes
C(5) C(4) C(6) 106.9(6) yes
C(5) C(4) C(7) 106.4(6) yes
C(6) C(4) C(7) 109.3(7) yes
Ge(1) C(10) C(11) 120.2(5) yes
Ge(1) C(10) C(15) 120.6(5) yes
C(11) C(10) C(15) 119.1(6) yes
C(10) C(11) C(12) 120.4(7) yes
C(11) C(12) C(13) 121.4(8) yes
C(12) C(13) C(14) 118.5(7) yes
C(13) C(14) C(15) 120.4(7) yes
C(10) C(15) C(14) 120.2(7) yes
Ge(1) C(16) C(17) 119.5(5) yes
Ge(1) C(16) C(21) 123.0(5) yes
C(17) C(16) C(21) 117.4(7) yes
C(16) C(17) C(18) 121.6(6) yes
C(17) C(18) C(19) 120.5(7) yes
C(18) C(19) C(20) 119.9(8) yes
C(19) C(20) C(21) 120.4(7) yes
C(16) C(21) C(20) 120.2(7) yes
W(1) C(22) O(2) 177.5(7) yes
W(1) C(23) O(3) 177.0(8) yes
W(1) C(24) C(25) 72.8(4) yes
W(1) C(24) C(28) 71.3(4) yes
W(1) C(24) C(29) 124.8(6) yes
C(25) C(24) C(28) 108.3(5) yes
C(25) C(24) C(29) 125.4(6) yes
C(28) C(24) C(29) 126.2(5) yes
W(1) C(25) C(24) 72.5(4) yes
W(1) C(25) C(26) 71.6(4) yes
W(1) C(25) C(30) 128.5(6) yes
C(24) C(25) C(26) 107.2(6) yes
C(24) C(25) C(30) 126.7(6) yes
C(26) C(25) C(30) 125.4(5) yes
W(1) C(26) C(25) 73.2(4) yes
W(1) C(26) C(27) 73.0(5) yes
W(1) C(26) C(31) 125.2(5) yes
C(25) C(26) C(27) 108.8(5) yes
C(25) C(26) C(31) 125.6(6) yes
C(27) C(26) C(31) 125.3(7) yes
W(1) C(27) C(26) 72.1(5) yes
W(1) C(27) C(28) 71.6(5) yes
W(1) C(27) C(32) 123.4(6) yes
C(26) C(27) C(28) 107.6(6) yes
C(26) C(27) C(32) 126.1(6) yes
C(28) C(27) C(32) 126.3(6) yes
W(1) C(28) C(24) 73.4(4) yes
W(1) C(28) C(27) 73.3(4) yes
W(1) C(28) C(33) 123.9(6) yes
C(24) C(28) C(27) 108.0(5) yes
C(24) C(28) C(33) 124.6(6) yes
C(27) C(28) C(33) 127.1(7) yes
C(4) C(5) H(17) 109.5 no
C(4) C(5) H(18) 109.5 no
C(4) C(5) H(19) 109.5 no
H(17) C(5) H(18) 109.5 no
H(17) C(5) H(19) 109.5 no
H(18) C(5) H(19) 109.5 no
C(4) C(6) H(23) 109.5 no
C(4) C(6) H(24) 109.5 no
C(4) C(6) H(25) 109.5 no
H(23) C(6) H(24) 109.5 no
H(23) C(6) H(25) 109.5 no
H(24) C(6) H(25) 109.5 no
C(4) C(7) H(14) 109.5 no
C(4) C(7) H(15) 109.5 no
C(4) C(7) H(16) 109.5 no
H(14) C(7) H(15) 109.5 no
H(14) C(7) H(16) 109.5 no
H(15) C(7) H(16) 109.5 no
C(3) C(8) H(11) 109.5 no
C(3) C(8) H(12) 109.5 no
C(3) C(8) H(13) 109.5 no
H(11) C(8) H(12) 109.5 no
H(11) C(8) H(13) 109.5 no
H(12) C(8) H(13) 109.5 no
C(3) C(9) H(20) 109.5 no
C(3) C(9) H(21) 109.5 no
C(3) C(9) H(22) 109.5 no
H(20) C(9) H(21) 109.5 no
H(20) C(9) H(22) 109.5 no
H(21) C(9) H(22) 109.5 no
C(10) C(11) H(4) 119.8 no
C(12) C(11) H(4) 119.8 no
C(11) C(12) H(7) 119.3 no
C(13) C(12) H(7) 119.3 no
C(12) C(13) H(9) 120.8 no
C(14) C(13) H(9) 120.8 no
C(13) C(14) H(1) 119.8 no
C(15) C(14) H(1) 119.8 no
C(10) C(15) H(5) 119.9 no
C(14) C(15) H(5) 119.9 no
C(16) C(17) H(2) 119.2 no
C(18) C(17) H(2) 119.2 no
C(17) C(18) H(6) 119.7 no
C(19) C(18) H(6) 119.7 no
C(18) C(19) H(10) 120.0 no
C(20) C(19) H(10) 120.0 no
C(19) C(20) H(8) 119.8 no
C(21) C(20) H(8) 119.8 no
C(16) C(21) H(3) 119.9 no
C(20) C(21) H(3) 119.9 no
C(24) C(29) H(26) 109.5 no
C(24) C(29) H(27) 109.5 no
C(24) C(29) H(28) 109.5 no
H(26) C(29) H(27) 109.5 no
H(26) C(29) H(28) 109.5 no
H(27) C(29) H(28) 109.5 no
C(25) C(30) H(32) 109.5 no
C(25) C(30) H(33) 109.5 no
C(25) C(30) H(34) 109.5 no
H(32) C(30) H(33) 109.5 no
H(32) C(30) H(34) 109.5 no
H(33) C(30) H(34) 109.5 no
C(26) C(31) H(38) 109.5 no
C(26) C(31) H(39) 109.5 no
C(26) C(31) H(40) 109.5 no
H(38) C(31) H(39) 109.5 no
H(38) C(31) H(40) 109.5 no
H(39) C(31) H(40) 109.5 no
C(27) C(32) H(35) 109.5 no
C(27) C(32) H(36) 109.5 no
C(27) C(32) H(37) 109.5 no
H(35) C(32) H(36) 109.5 no
H(35) C(32) H(37) 109.5 no
H(36) C(32) H(37) 109.5 no
C(28) C(33) H(29) 109.5 no
C(28) C(33) H(30) 109.5 no
C(28) C(33) H(31) 109.5 no
H(29) C(33) H(30) 109.5 no
H(29) C(33) H(31) 109.5 no
H(30) C(33) H(31) 109.5 no

loop_
_geom_bond_atom_site_label_1
_geom_bond_atom_site_label_2
_geom_bond_distance
_geom_bond_publ_flag
W(1) Ge(1) 2.6636(9) yes
W(1) C(1) 1.972(8) yes
W(1) C(22) 1.976(7) yes
W(1) C(23) 1.975(6) yes
W(1) C(24) 2.381(7) yes
W(1) C(25) 2.385(7) yes
W(1) C(26) 2.363(8) yes
W(1) C(27) 2.374(10) yes
W(1) C(28) 2.353(7) yes
Ge(1) O(1) 1.798(5) yes
Ge(1) C(10) 1.966(6) yes
Ge(1) C(16) 1.954(8) yes
O(1) C(3) 1.434(7) yes
O(2) C(22) 1.151(9) yes
O(3) C(23) 1.151(8) yes
C(1) C(2) 1.322(11) yes
C(2) C(3) 1.551(10) yes
C(2) C(4) 1.546(8) yes
C(3) C(8) 1.543(10) yes
C(3) C(9) 1.540(14) yes
C(4) C(5) 1.529(13) yes
C(4) C(6) 1.547(13) yes
C(4) C(7) 1.540(10) yes
C(10) C(11) 1.384(10) yes
C(10) C(15) 1.394(9) yes
C(11) C(12) 1.384(10) yes
C(12) C(13) 1.382(11) yes
C(13) C(14) 1.399(12) yes
C(14) C(15) 1.393(10) yes
C(16) C(17) 1.412(9) yes
C(16) C(21) 1.399(10) yes
C(17) C(18) 1.371(11) yes
C(18) C(19) 1.367(11) yes
C(19) C(20) 1.382(11) yes
C(20) C(21) 1.404(13) yes
C(24) C(25) 1.421(8) yes
C(24) C(28) 1.438(10) yes
C(24) C(29) 1.511(10) yes
C(25) C(26) 1.436(10) yes
C(25) C(30) 1.508(10) yes
C(26) C(27) 1.423(10) yes
C(26) C(31) 1.514(8) yes
C(27) C(28) 1.424(9) yes
C(27) C(32) 1.507(13) yes
C(28) C(33) 1.516(9) yes
C(5) H(17) 0.960 no
C(5) H(18) 0.960 no
C(5) H(19) 0.960 no
C(6) H(23) 0.960 no
C(6) H(24) 0.960 no
C(6) H(25) 0.960 no
C(7) H(14) 0.960 no
C(7) H(15) 0.960 no
C(7) H(16) 0.960 no
C(8) H(11) 0.960 no
C(8) H(12) 0.960 no
C(8) H(13) 0.960 no
C(9) H(20) 0.960 no
C(9) H(21) 0.960 no
C(9) H(22) 0.960 no
C(11) H(4) 0.930 no
C(12) H(7) 0.930 no
C(13) H(9) 0.930 no
C(14) H(1) 0.930 no
C(15) H(5) 0.930 no
C(17) H(2) 0.930 no
C(18) H(6) 0.930 no
C(19) H(10) 0.930 no
C(20) H(8) 0.930 no
C(21) H(3) 0.930 no
C(29) H(26) 0.960 no
C(29) H(27) 0.960 no
C(29) H(28) 0.960 no
C(30) H(32) 0.960 no
C(30) H(33) 0.960 no
C(30) H(34) 0.960 no
C(31) H(38) 0.960 no
C(31) H(39) 0.960 no
C(31) H(40) 0.960 no
C(32) H(35) 0.960 no
C(32) H(36) 0.960 no
C(32) H(37) 0.960 no
C(33) H(29) 0.960 no
C(33) H(30) 0.960 no
C(33) H(31) 0.960 no
